data_2217683
loop_
_publ_author_name
'Xiu-Xia Zhou'
'Zheng-Yuan Zhou'
'Jian-Qiao Chen'
'Xiao-Ming Lin'
'Yue-Peng Cai'

_publ_section_title
;
 Bis[methyl 2-(2-pyridylmethylidene)hydrazinecarbodithioato]zinc(II)
;
_journal_coeditor_code WN2230
_journal_issue 2
_journal_name_full 'Acta Crystallographica Section E'
_journal_page_first m328
_journal_page_last m329
_journal_paper_doi 10.1107/S1600536807068493
_journal_volume 64
_journal_year 2008
_chemical_formula_iupac '[Zn (C8 H8 N3 S2)2]'
_chemical_formula_moiety 'C16 H18 N6 S4 Zn'
_chemical_formula_sum 'C16 H18 N6 S4 Zn'
_chemical_formula_weight 487.97
_chemical_name_systematic
;
Bis[methyl 2-(2-pyridylmethylidene)hydrazinecarbodithioato]zinc(II)
;
_space_group_IT_number 33
_symmetry_cell_setting orthorhombic
_symmetry_space_group_name_Hall 'P 2c -2n'
_symmetry_space_group_name_H-M 'P n a 21'
_atom_sites_solution_hydrogens geom
_atom_sites_solution_primary direct
_atom_sites_solution_secondary difmap
_audit_creation_method SHELXL-97
_cell_angle_alpha 90.00
_cell_angle_beta 90.00
_cell_angle_gamma 90.00
_cell_formula_units_Z 4
_cell_length_a 18.630(7)
_cell_length_b 9.160(3)
_cell_length_c 12.457(4)
_cell_measurement_reflns_used 5120
_cell_measurement_temperature 293(2)
_cell_measurement_theta_max 26.8
_cell_measurement_theta_min 2.8
_cell_volume 2125.8(13)
_computing_cell_refinement 'SAINT (Bruker, 1998)'
_computing_data_collection 'SMART (Bruker, 1998)'
_computing_data_reduction 'SAINT (Bruker, 1998)'
_computing_molecular_graphics 'SHELXTL (Bruker, 1998)'
_computing_publication_material 'SHELXTL (Bruker, 1998) and local programs'
_computing_structure_refinement 'SHELXL97 (Sheldrick, 2008)'
_computing_structure_solution 'SHELXS97 (Sheldrick, 2008)'
_diffrn_ambient_temperature 293(2)
_diffrn_measured_fraction_theta_full 0.991
_diffrn_measured_fraction_theta_max 0.991
_diffrn_measurement_device_type 'Bruker SMART CCD area-detector'
_diffrn_measurement_method '\f and \w'
_diffrn_radiation_monochromator graphite
_diffrn_radiation_source 'fine-focus sealed tube'
_diffrn_radiation_type MoK\a
_diffrn_radiation_wavelength 0.71073
_diffrn_reflns_av_R_equivalents 0.0282
_diffrn_reflns_av_sigmaI/netI 0.0476
_diffrn_reflns_limit_h_max 13
_diffrn_reflns_limit_h_min -23
_diffrn_reflns_limit_k_max 11
_diffrn_reflns_limit_k_min -11
_diffrn_reflns_limit_l_max 15
_diffrn_reflns_limit_l_min -15
_diffrn_reflns_number 11500
_diffrn_reflns_theta_full 27.13
_diffrn_reflns_theta_max 27.13
_diffrn_reflns_theta_min 2.19
_diffrn_standards_interval_count 0
_diffrn_standards_interval_time 0
_diffrn_standards_number 0
_exptl_absorpt_coefficient_mu 1.562
_exptl_absorpt_correction_T_max 0.777
_exptl_absorpt_correction_T_min 0.745
_exptl_absorpt_correction_type multi-scan
_exptl_absorpt_process_details '(SADABS; Sheldrick, 1996)'
_exptl_crystal_colour colorless
_exptl_crystal_density_diffrn 1.525
_exptl_crystal_density_method 'not measured'
_exptl_crystal_description block
_exptl_crystal_F_000 1000
_exptl_crystal_size_max 0.25
_exptl_crystal_size_mid 0.22
_exptl_crystal_size_min 0.17
_refine_diff_density_max 0.246
_refine_diff_density_min -0.301
_refine_ls_abs_structure_details 'Flack (1983), 2122 Friedel pairs'
_refine_ls_abs_structure_Flack 0.013(12)
_refine_ls_extinction_method none
_refine_ls_goodness_of_fit_ref 1.039
_refine_ls_hydrogen_treatment constr
_refine_ls_matrix_type full
_refine_ls_number_parameters 244
_refine_ls_number_reflns 4584
_refine_ls_number_restraints 1
_refine_ls_restrained_S_all 1.039
_refine_ls_R_factor_all 0.0606
_refine_ls_R_factor_gt 0.0337
_refine_ls_shift/su_max 0.000
_refine_ls_shift/su_mean 0.000
_refine_ls_structure_factor_coef Fsqd
_refine_ls_weighting_details 'calc w=1/[\s^2^(Fo^2^)+(0.0305P)^2^+0.1243P] where P=(Fo^2^+2Fc^2^)/3'
_refine_ls_weighting_scheme calc
_refine_ls_wR_factor_gt 0.0702
_refine_ls_wR_factor_ref 0.0785
_reflns_number_gt 3257
_reflns_number_total 4584
_reflns_threshold_expression I>2\s(I)
_cod_data_source_file wn2230.cif
_cod_data_source_block I
_cod_depositor_comments
;
The following automatic conversions were performed:
'_symmetry_cell_setting' value 'Orthorhombic' changed to 'orthorhombic'
according to '/home/saulius/struct/CIF-dictionaries/cif_core.dic'
dictionary named 'cif_core.dic' version 2.4.1 from 2010-06-29.

Automatic conversion script
Id: cif_fix_enum 1527 2010-12-29 10:47:43Z saulius 

The following automatic conversions were performed:

'_symmetry_cell_setting' value 'Orthorhombic' changed to
'orthorhombic' according to
/home/saulius/struct/CIF-dictionaries/cif_core.dic dictionary named
'cif_core.dic' version 2.4.1 from 2010-06-29.

Automatic conversion script
Id: cif_fix_values 1715 2011-07-08 13:25:40Z adriana 
;
_cod_original_sg_symbol_Hall P2c-2n
_cod_database_code 2217683
_cod_database_fobs_code 2217683

loop_
_symmetry_equiv_pos_as_xyz
'x, y, z'
'-x, -y, z+1/2'
'x+1/2, -y+1/2, z'
'-x+1/2, y+1/2, z+1/2'

loop_
_atom_site_type_symbol
_atom_site_label
_atom_site_fract_x
_atom_site_fract_y
_atom_site_fract_z
_atom_site_U_iso_or_equiv
_atom_site_adp_type
_atom_site_calc_flag
_atom_site_refinement_flags
_atom_site_occupancy
Zn Zn1 0.056290(19) 0.37624(4) -0.00480(4) 0.05017(12) Uani d . 1
S S1 0.06703(6) 0.16722(11) -0.12754(9) 0.0649(3) Uani d . 1
S S2 0.16269(7) 0.12965(14) -0.30631(10) 0.0782(4) Uani d . 1
S S3 0.15974(5) 0.33863(11) 0.11758(9) 0.0641(3) Uani d . 1
S S4 0.16648(8) 0.15980(16) 0.30963(11) 0.0885(4) Uani d . 1
N N1 0.05862(16) 0.6151(3) 0.0248(2) 0.0548(9) Uani d . 1
N N2 0.11660(15) 0.4672(3) -0.1347(2) 0.0494(7) Uani d . 1
N N3 0.14624(17) 0.3833(4) -0.2142(2) 0.0587(8) Uani d . 1
H H3A 0.1757 0.4172 -0.2611 0.070 Uiso calc R 1
N N4 -0.06136(14) 0.3920(3) -0.0321(2) 0.0527(8) Uani d . 1
N N5 0.00813(14) 0.2761(3) 0.1317(2) 0.0468(7) Uani d . 1
N N6 0.04532(16) 0.2141(3) 0.2144(2) 0.0563(8) Uani d . 1
H H6A 0.0252 0.1636 0.2642 0.068 Uiso calc R 1
C C1 0.0304(2) 0.6883(5) 0.1059(4) 0.0695(11) Uani d . 1
H H1A -0.0021 0.6405 0.1504 0.083 Uiso calc R 1
C C2 0.0468(3) 0.8328(5) 0.1276(4) 0.0782(13) Uani d . 1
H H2A 0.0268 0.8802 0.1864 0.094 Uiso calc R 1
C C3 0.0925(3) 0.9028(5) 0.0616(4) 0.0806(13) Uani d . 1
H H3B 0.1043 0.9998 0.0746 0.097 Uiso calc R 1
C C4 0.1219(2) 0.8307(4) -0.0255(4) 0.0708(12) Uani d . 1
H H4A 0.1532 0.8780 -0.0723 0.085 Uiso calc R 1
C C5 0.1034(2) 0.6868(4) -0.0407(3) 0.0519(9) Uani d . 1
C C6 0.13319(19) 0.6008(4) -0.1282(3) 0.0540(9) Uani d . 1
H H6B 0.1638 0.6431 -0.1783 0.065 Uiso calc R 1
C C7 0.1259(2) 0.2492(5) -0.2121(3) 0.0513(10) Uani d . 1
C C8 0.2232(3) 0.2385(6) -0.3797(5) 0.123(2) Uani d . 1
H H8A 0.2461 0.1801 -0.4337 0.185 Uiso calc R 1
H H8B 0.2589 0.2776 -0.3320 0.185 Uiso calc R 1
H H8C 0.1976 0.3172 -0.4133 0.185 Uiso calc R 1
C C9 -0.0957(2) 0.4483(5) -0.1153(4) 0.0715(11) Uani d . 1
H H9A -0.0695 0.4984 -0.1670 0.086 Uiso calc R 1
C C10 -0.1684(2) 0.4357(5) -0.1283(4) 0.0832(14) Uani d . 1
H H10A -0.1906 0.4778 -0.1876 0.100 Uiso calc R 1
C C11 -0.2080(2) 0.3619(5) -0.0549(4) 0.0846(15) Uani d . 1
H H11A -0.2573 0.3521 -0.0632 0.102 Uiso calc R 1
C C12 -0.1735(2) 0.3019(5) 0.0324(4) 0.0729(12) Uani d . 1
H H12A -0.1993 0.2519 0.0848 0.087 Uiso calc R 1
C C13 -0.09986(19) 0.3174(4) 0.0405(3) 0.0529(9) Uani d . 1
C C14 -0.05961(18) 0.2558(4) 0.1289(3) 0.0543(9) Uani d . 1
H H14A -0.0826 0.2026 0.1824 0.065 Uiso calc R 1
C C15 0.1136(2) 0.2385(4) 0.2107(3) 0.0535(10) Uani d . 1
C C16 0.1042(3) 0.0692(7) 0.3960(4) 0.131(2) Uani d . 1
H H16A 0.1298 0.0223 0.4533 0.197 Uiso calc R 1
H H16B 0.0781 -0.0027 0.3558 0.197 Uiso calc R 1
H H16C 0.0713 0.1393 0.4253 0.197 Uiso calc R 1

loop_
_atom_site_aniso_label
_atom_site_aniso_U_11
_atom_site_aniso_U_22
_atom_site_aniso_U_33
_atom_site_aniso_U_12
_atom_site_aniso_U_13
_atom_site_aniso_U_23
Zn1 0.0438(2) 0.0553(2) 0.0514(2) -0.00346(17) 0.0087(2) 0.0044(2)
S1 0.0754(7) 0.0579(6) 0.0615(6) -0.0133(5) 0.0076(6) -0.0041(5)
S2 0.0750(8) 0.0874(9) 0.0721(7) 0.0010(6) 0.0107(6) -0.0295(6)
S3 0.0393(5) 0.0865(7) 0.0665(6) 0.0000(5) 0.0002(5) -0.0022(6)
S4 0.0793(9) 0.0942(9) 0.0921(9) 0.0049(7) -0.0400(8) 0.0142(7)
N1 0.0497(16) 0.0497(16) 0.065(3) 0.0043(15) 0.0092(15) -0.0022(14)
N2 0.0492(16) 0.053(2) 0.0462(16) -0.0006(14) 0.0097(14) 0.0008(15)
N3 0.0558(19) 0.071(2) 0.0496(18) -0.0080(16) 0.0192(15) -0.0006(16)
N4 0.0441(16) 0.0578(18) 0.056(2) -0.0011(14) 0.0030(14) 0.0111(14)
N5 0.0418(17) 0.0534(17) 0.0451(15) -0.0013(13) 0.0030(14) 0.0051(14)
N6 0.057(2) 0.065(2) 0.0474(17) -0.0068(15) -0.0047(15) 0.0106(15)
C1 0.066(3) 0.073(3) 0.070(3) 0.007(2) 0.016(2) -0.002(2)
C2 0.097(3) 0.068(3) 0.070(3) 0.021(2) 0.008(3) -0.011(2)
C3 0.101(4) 0.058(3) 0.083(3) 0.007(3) -0.005(3) -0.009(2)
C4 0.080(3) 0.057(2) 0.076(4) -0.004(2) 0.002(2) 0.005(2)
C5 0.051(2) 0.044(2) 0.060(2) 0.0033(17) -0.0019(17) 0.0037(16)
C6 0.056(2) 0.052(2) 0.055(2) -0.0081(17) 0.0097(19) 0.0076(18)
C7 0.051(2) 0.058(3) 0.045(2) -0.0007(19) -0.0046(16) -0.0083(18)
C8 0.119(4) 0.148(5) 0.103(4) -0.015(4) 0.053(4) -0.024(4)
C9 0.060(3) 0.079(3) 0.076(3) 0.000(2) -0.003(2) 0.026(3)
C10 0.066(3) 0.089(3) 0.095(3) 0.001(2) -0.026(3) 0.032(3)
C11 0.047(2) 0.093(4) 0.114(4) -0.004(2) -0.018(3) 0.023(3)
C12 0.048(2) 0.090(3) 0.080(3) -0.019(2) 0.002(2) 0.016(2)
C13 0.039(2) 0.060(2) 0.059(2) 0.0024(17) 0.0026(17) 0.0065(18)
C14 0.045(2) 0.069(2) 0.049(2) -0.0080(17) 0.0058(19) 0.0063(18)
C15 0.051(2) 0.056(3) 0.054(2) 0.0061(19) -0.0101(19) -0.0152(17)
C16 0.158(6) 0.146(5) 0.090(4) -0.045(4) -0.054(4) 0.052(4)

loop_
_atom_type_symbol
_atom_type_description
_atom_type_scat_dispersion_real
_atom_type_scat_dispersion_imag
_atom_type_scat_source
C C 0.0033 0.0016 'International Tables Vol C Tables 4.2.6.8 and 6.1.1.4'
H H 0.0000 0.0000 'International Tables Vol C Tables 4.2.6.8 and 6.1.1.4'
N N 0.0061 0.0033 'International Tables Vol C Tables 4.2.6.8 and 6.1.1.4'
S S 0.1246 0.1234 'International Tables Vol C Tables 4.2.6.8 and 6.1.1.4'
Zn Zn 0.2839 1.4301 'International Tables Vol C Tables 4.2.6.8 and 6.1.1.4'

loop_
_geom_angle_atom_site_label_1
_geom_angle_atom_site_label_2
_geom_angle_atom_site_label_3
_geom_angle
_geom_angle_publ_flag
N5 Zn1 N2 173.15(11) yes
N5 Zn1 N1 107.46(11) yes
N2 Zn1 N1 74.43(11) yes
N5 Zn1 N4 74.61(10) yes
N2 Zn1 N4 112.15(11) yes
N1 Zn1 N4 88.90(11) yes
N5 Zn1 S1 101.26(8) yes
N2 Zn1 S1 77.89(8) yes
N1 Zn1 S1 150.43(8) yes
N4 Zn1 S1 92.05(8) yes
N5 Zn1 S3 77.11(8) yes
N2 Zn1 S3 96.37(9) yes
N1 Zn1 S3 91.11(8) yes
N4 Zn1 S3 150.32(8) yes
S1 Zn1 S3 102.17(4) yes
C7 S1 Zn1 95.42(14) ?
C7 S2 C8 104.2(2) ?
C15 S3 Zn1 95.79(13) ?
C15 S4 C16 104.6(2) ?
C1 N1 C5 117.7(3) ?
C1 N1 Zn1 128.3(3) ?
C5 N1 Zn1 113.2(2) ?
C6 N2 N3 119.4(3) ?
C6 N2 Zn1 117.2(2) ?
N3 N2 Zn1 122.7(2) ?
C7 N3 N2 113.8(3) ?
C7 N3 H3A 123.1 ?
N2 N3 H3A 123.1 ?
C9 N4 C13 117.9(3) ?
C9 N4 Zn1 128.5(3) ?
C13 N4 Zn1 113.0(2) ?
C14 N5 N6 117.5(3) ?
C14 N5 Zn1 117.2(2) ?
N6 N5 Zn1 124.6(2) ?
C15 N6 N5 113.6(3) ?
C15 N6 H6A 123.2 ?
N5 N6 H6A 123.2 ?
N1 C1 C2 123.1(4) ?
N1 C1 H1A 118.5 ?
C2 C1 H1A 118.5 ?
C3 C2 C1 118.4(4) ?
C3 C2 H2A 120.8 ?
C1 C2 H2A 120.8 ?
C2 C3 C4 120.2(4) ?
C2 C3 H3B 119.9 ?
C4 C3 H3B 119.9 ?
C5 C4 C3 117.7(4) ?
C5 C4 H4A 121.1 ?
C3 C4 H4A 121.1 ?
N1 C5 C4 122.9(4) ?
N1 C5 C6 115.4(3) ?
C4 C5 C6 121.7(4) ?
N2 C6 C5 118.6(3) ?
N2 C6 H6B 120.7 ?
C5 C6 H6B 120.7 ?
N3 C7 S1 128.7(3) ?
N3 C7 S2 118.1(3) ?
S1 C7 S2 113.2(2) ?
S2 C8 H8A 109.5 ?
S2 C8 H8B 109.5 ?
H8A C8 H8B 109.5 ?
S2 C8 H8C 109.5 ?
H8A C8 H8C 109.5 ?
H8B C8 H8C 109.5 ?
N4 C9 C10 122.6(4) ?
N4 C9 H9A 118.7 ?
C10 C9 H9A 118.7 ?
C11 C10 C9 120.0(4) ?
C11 C10 H10A 120.0 ?
C9 C10 H10A 120.0 ?
C10 C11 C12 118.6(4) ?
C10 C11 H11A 120.7 ?
C12 C11 H11A 120.7 ?
C11 C12 C13 118.6(4) ?
C11 C12 H12A 120.7 ?
C13 C12 H12A 120.7 ?
N4 C13 C12 122.3(4) ?
N4 C13 C14 115.8(3) ?
C12 C13 C14 122.0(4) ?
N5 C14 C13 118.5(3) ?
N5 C14 H14A 120.8 ?
C13 C14 H14A 120.8 ?
N6 C15 S3 127.7(3) ?
N6 C15 S4 117.5(3) ?
S3 C15 S4 114.8(2) ?
S4 C16 H16A 109.5 ?
S4 C16 H16B 109.5 ?
H16A C16 H16B 109.5 ?
S4 C16 H16C 109.5 ?
H16A C16 H16C 109.5 ?
H16B C16 H16C 109.5 ?

loop_
_geom_bond_atom_site_label_1
_geom_bond_atom_site_label_2
_geom_bond_distance
_geom_bond_publ_flag
Zn1 N5 2.130(3) yes
Zn1 N2 2.139(3) yes
Zn1 N1 2.219(3) yes
Zn1 N4 2.223(3) yes
Zn1 S1 2.4584(13) yes
Zn1 S3 2.4814(13) yes
S1 C7 1.697(4) ?
S2 C7 1.744(4) ?
S2 C8 1.761(5) ?
S3 C15 1.710(4) ?
S4 C15 1.735(4) ?
S4 C16 1.786(6) ?
N1 C1 1.321(5) ?
N1 C5 1.339(4) ?
N2 C6 1.264(4) ?
N2 N3 1.370(4) ?
N3 C7 1.286(5) ?
N3 H3A 0.8600 ?
N4 C9 1.323(5) ?
N4 C13 1.341(4) ?
N5 C14 1.276(4) ?
N5 N6 1.365(4) ?
N6 C15 1.293(4) ?
N6 H6A 0.8600 ?
C1 C2 1.385(6) ?
C1 H1A 0.9300 ?
C2 C3 1.346(7) ?
C2 H2A 0.9300 ?
C3 C4 1.384(6) ?
C3 H3B 0.9300 ?
C4 C5 1.376(5) ?
C4 H4A 0.9300 ?
C5 C6 1.456(5) ?
C6 H6B 0.9300 ?
C8 H8A 0.9600 ?
C8 H8B 0.9600 ?
C8 H8C 0.9600 ?
C9 C10 1.368(5) ?
C9 H9A 0.9300 ?
C10 C11 1.356(6) ?
C10 H10A 0.9300 ?
C11 C12 1.377(6) ?
C11 H11A 0.9300 ?
C12 C13 1.384(5) ?
C12 H12A 0.9300 ?
C13 C14 1.447(5) ?
C14 H14A 0.9300 ?
C16 H16A 0.9600 ?
C16 H16B 0.9600 ?
C16 H16C 0.9600 ?

loop_
_geom_hbond_atom_site_label_D
_geom_hbond_atom_site_label_H
_geom_hbond_atom_site_label_A
_geom_hbond_site_symmetry_A
_geom_hbond_distance_DH
_geom_hbond_distance_HA
_geom_hbond_distance_DA
_geom_hbond_angle_DHA
_geom_hbond_publ_flag
C2 H2A Sl 3 0.930 2.935 3.715(3) 142.34 yes
C12 H12A S3 3_455 0.930 2.785 3.526(4) 137.53 yes
